data_2021674
loop_
_publ_author_name
'Eugenia D. Voronova'
'Alexander A. Golovanov'
'Ivan S. Odin'
'Maksim A. Anisimov'
'Pavel V. Dorovatovskii'
'Yan V. Zubavichus'
'Anna V. Vologzhanina'

_publ_section_title
;
 Peculiarities of supramolecular organization of cyclic ketones with
 vinylacetylene fragments
;
_journal_coeditor_code JX3023
_journal_issue 12
_journal_name_full 'Acta Crystallographica, Section C'
_journal_page_first 1674
_journal_page_last 1683
_journal_paper_doi 10.1107/S2053229618015838
_journal_volume 74
_journal_year 2018
_chemical_formula_iupac 'C23 H14 Br2 O'
_chemical_formula_moiety 'C23 H14 Br2 O'
_chemical_formula_sum 'C23 H14 Br2 O'
_chemical_formula_weight 466.16
_chemical_name_systematic
;
2,5-Bis[3-(4-bromophenyl)prop-2-yn-1-ylidene]cyclopentanone
;
_space_group_crystal_system orthorhombic
_space_group_IT_number 39
_space_group_name_Hall 'A 2 -2b'
_space_group_name_H-M_alt 'A e m 2'
_atom_sites_solution_hydrogens geom
_atom_sites_solution_primary dual
_audit_creation_method
;
Olex2 1.2
(compiled 2017.03.28 svn.r3405 for OlexSys, GUI svn.r5335)
;
_cell_angle_alpha 90
_cell_angle_beta 90
_cell_angle_gamma 90
_cell_formula_units_Z 4
_cell_length_a 7.098(3)
_cell_length_b 42.72(2)
_cell_length_c 6.135(3)
_cell_measurement_reflns_used 6354
_cell_measurement_temperature 120
_cell_measurement_theta_max 31
_cell_measurement_theta_min 2
_cell_volume 1860.3(15)
_computing_cell_refinement
;
SAINT (Bruker, 2010)
;
_computing_data_collection
;
APEX (Bruker, 2010)
;
_computing_data_reduction
;
SAINT (Bruker, 2010)
;
_computing_molecular_graphics
;
OLEX2 (Dolomanov <i>et al.</i>, 2009)
;
_computing_publication_material
;
OLEX2 (Dolomanov <i>et al.</i>, 2009)
;
_computing_structure_refinement
;
SHELXL2014 (Sheldrick, 2015b)
;
_computing_structure_solution
;
SHELXT (Sheldrick, 2015a)
;
_diffrn_ambient_temperature 120
_diffrn_measured_fraction_theta_full 0.999
_diffrn_measured_fraction_theta_max 0.997
_diffrn_measurement_device_type 'Bruker SMART APEX CCD area detector'
_diffrn_measurement_method 'phi and omega scans'
_diffrn_radiation_type MoK\a
_diffrn_radiation_wavelength 0.71073
_diffrn_reflns_av_R_equivalents 0.0879
_diffrn_reflns_av_unetI/netI 0.0959
_diffrn_reflns_limit_h_max 10
_diffrn_reflns_limit_h_min -10
_diffrn_reflns_limit_k_max 60
_diffrn_reflns_limit_k_min -59
_diffrn_reflns_limit_l_max 7
_diffrn_reflns_limit_l_min -8
_diffrn_reflns_number 9371
_diffrn_reflns_theta_full 25.242
_diffrn_reflns_theta_max 30.500
_diffrn_reflns_theta_min 1.907
_exptl_absorpt_coefficient_mu 4.367
_exptl_absorpt_correction_T_max 0.737
_exptl_absorpt_correction_T_min 0.664
_exptl_absorpt_correction_type multi-scan
_exptl_absorpt_process_details
;
(SADABS; Bruker, 2015)
;
_exptl_crystal_colour yellow
_exptl_crystal_density_diffrn 1.665
_exptl_crystal_description needle
_exptl_crystal_F_000 920
_exptl_crystal_size_max 0.1
_exptl_crystal_size_mid 0.08
_exptl_crystal_size_min 0.07
_refine_diff_density_max 1.927
_refine_diff_density_min -1.090
_refine_ls_abs_structure_details
;
Flack <i>x</i> determined using 608 quotients [(I+)-(I-)]/[(I+)+(I-)]
(Parsons <i>et al.</i>,  2013)
;
_refine_ls_abs_structure_Flack 0.30(2)
_refine_ls_extinction_coef .
_refine_ls_extinction_method none
_refine_ls_goodness_of_fit_ref 0.969
_refine_ls_hydrogen_treatment constr
_refine_ls_matrix_type full
_refine_ls_number_parameters 121
_refine_ls_number_reflns 2642
_refine_ls_number_restraints 1
_refine_ls_restrained_S_all 0.969
_refine_ls_R_factor_all 0.0966
_refine_ls_R_factor_gt 0.0635
_refine_ls_shift/su_max 0.001
_refine_ls_shift/su_mean 0.000
_refine_ls_structure_factor_coef Fsqd
_refine_ls_weighting_details 'w=1/[\s^2^(Fo^2^)+(0.1000P)^2^] where P=(Fo^2^+2Fc^2^)/3'
_refine_ls_weighting_scheme calc
_refine_ls_wR_factor_gt 0.1478
_refine_ls_wR_factor_ref 0.1649
_reflns_number_gt 1928
_reflns_number_total 2642
_reflns_threshold_expression 'I > 2\s(I)'
_cod_data_source_file 3b.cif
_cod_data_source_block 3b
_cod_original_cell_volume 1860.1(15)
_cod_original_sg_symbol_Hall 'A 2 -2c'
_cod_original_sg_symbol_H-M 'A b m 2'
_cod_database_code 2021674
_shelx_space_group_comment
;
The symmetry employed for this shelxl refinement is uniquely defined
by the following loop, which should always be used as a source of
symmetry information in preference to the above space-group names.
They are only intended as comments.
;
_shelx_estimated_absorpt_t_min 0.664
_shelx_estimated_absorpt_t_max 0.737
_shelxl_version_number 2014/6

loop_
_space_group_symop_operation_xyz
'x, y, z'
'-x, -y, z'
'x, -y+1/2, z'
'-x, y+1/2, z'
'x, y+1/2, z+1/2'
'-x, -y+1/2, z+1/2'
'x, -y+1, z+1/2'
'-x, y+1, z+1/2'

loop_
_atom_site_type_symbol
_atom_site_label
_atom_site_fract_x
_atom_site_fract_y
_atom_site_fract_z
_atom_site_U_iso_or_equiv
_atom_site_adp_type
_atom_site_calc_flag
_atom_site_occupancy
_atom_site_disorder_assembly
_atom_site_disorder_group
Br Br2 0.20037(10) 0.52932(2) -0.27597(19) 0.0254(2) Uani d 1 . .
C C20 0.1758(11) 0.5942(2) -0.1799(16) 0.0211(17) Uani d 1 . .
H H20 0.1250 0.5963 -0.3225 0.025 Uiso calc 1 . .
C C19 0.2287(12) 0.56488(19) -0.0978(15) 0.0180(16) Uani d 1 . .
C C9 0.2839(11) 0.6441(2) 0.3037(16) 0.0215(17) Uani d 1 . .
C C16 0.2694(11) 0.61730(19) 0.1658(13) 0.0181(17) Uani d 1 . .
C C21 0.2001(11) 0.62021(19) -0.0451(15) 0.0195(16) Uani d 1 . .
H H21 0.1686 0.6404 -0.0988 0.023 Uiso calc 1 . .
C C17 0.3224(9) 0.58749(17) 0.2436(18) 0.0176(15) Uani d 1 . .
H H17 0.3737 0.5853 0.3858 0.021 Uiso calc 1 . .
C C7 0.3169(12) 0.6929(2) 0.5574(14) 0.0191(16) Uani d 1 . .
H H7 0.3678 0.6905 0.6997 0.023 Uiso calc 1 . .
C C18 0.2993(11) 0.56113(19) 0.1114(14) 0.0192(15) Uani d 1 . .
H H18 0.3315 0.5409 0.1640 0.023 Uiso calc 1 . .
C C8 0.2953(13) 0.6661(2) 0.4269(17) 0.0252(19) Uani d 1 . .
O O1 0.3698(13) 0.7500 0.8151(15) 0.022(2) Uani d 1 . .
C C5 0.3090(15) 0.7500 0.626(2) 0.014(2) Uani d 1 . .
C C6 0.2691(11) 0.7219(2) 0.4905(15) 0.0177(15) Uani d 1 . .
C C23 0.1891(13) 0.7318(2) 0.2744(12) 0.026(2) Uani d 1 . .
H H23A 0.0593 0.7237 0.2567 0.031 Uiso calc 1 . .
H H23B 0.2676 0.7237 0.1535 0.031 Uiso calc 1 . .

loop_
_atom_site_aniso_label
_atom_site_aniso_U_11
_atom_site_aniso_U_22
_atom_site_aniso_U_33
_atom_site_aniso_U_12
_atom_site_aniso_U_13
_atom_site_aniso_U_23
Br2 0.0244(4) 0.0226(4) 0.0291(4) -0.0021(3) -0.0013(6) -0.0085(5)
C20 0.015(4) 0.029(4) 0.019(4) -0.004(3) -0.003(3) 0.002(3)
C19 0.015(4) 0.021(4) 0.017(4) 0.003(3) 0.007(3) 0.000(3)
C9 0.018(4) 0.024(4) 0.023(4) 0.000(3) 0.004(3) 0.003(3)
C16 0.014(3) 0.022(4) 0.018(4) -0.007(3) 0.007(3) 0.000(3)
C21 0.015(4) 0.020(4) 0.024(4) -0.001(3) 0.005(3) 0.003(3)
C17 0.016(3) 0.025(3) 0.012(4) 0.001(2) -0.001(3) 0.000(4)
C7 0.019(4) 0.026(4) 0.013(4) 0.001(3) 0.002(3) -0.002(3)
C18 0.019(4) 0.019(3) 0.019(4) -0.001(3) 0.000(3) 0.000(3)
C8 0.026(5) 0.023(4) 0.027(5) 0.001(4) -0.001(4) 0.002(3)
O1 0.017(5) 0.033(5) 0.015(4) 0.000 -0.001(4) 0.000
C5 0.007(5) 0.020(5) 0.014(5) 0.000 0.005(4) 0.000
C6 0.016(3) 0.027(4) 0.010(4) -0.006(3) -0.002(3) 0.001(3)
C23 0.039(5) 0.032(4) 0.007(4) -0.002(4) -0.005(3) 0.000(3)

loop_
_atom_type_symbol
_atom_type_description
_atom_type_scat_dispersion_real
_atom_type_scat_dispersion_imag
_atom_type_scat_source
C C 0.0033 0.0016 'International Tables Vol C Tables 4.2.6.8 and 6.1.1.4'
H H 0.0000 0.0000 'International Tables Vol C Tables 4.2.6.8 and 6.1.1.4'
Br Br -0.2901 2.4595 'International Tables Vol C Tables 4.2.6.8 and 6.1.1.4'
O O 0.0106 0.0060 'International Tables Vol C Tables 4.2.6.8 and 6.1.1.4'

loop_
_geom_angle_atom_site_label_1
_geom_angle_atom_site_label_2
_geom_angle_atom_site_label_3
_geom_angle_site_symmetry_1
_geom_angle_site_symmetry_3
_geom_angle
C19 C20 H20 . . 121.1
C21 C20 H20 . . 121.1
C21 C20 C19 . . 117.7(8)
C20 C19 Br2 . . 118.9(7)
C18 C19 Br2 . . 118.9(6)
C18 C19 C20 . . 122.2(8)
C8 C9 C16 . . 177.7(10)
C21 C16 C9 . . 120.4(8)
C21 C16 C17 . . 119.3(8)
C17 C16 C9 . . 120.3(8)
C20 C21 H21 . . 119.2
C16 C21 C20 . . 121.6(8)
C16 C21 H21 . . 119.2
C16 C17 H17 . . 120.0
C18 C17 C16 . . 120.0(9)
C18 C17 H17 . . 120.0
C8 C7 H7 . . 118.4
C6 C7 H7 . . 118.4
C6 C7 C8 . . 123.2(8)
C19 C18 C17 . . 119.1(8)
C19 C18 H18 . . 120.4
C17 C18 H18 . . 120.4
C9 C8 C7 . . 175.5(10)
O1 C5 C6 . 3_565 126.1(6)
O1 C5 C6 . . 126.1(6)
C6 C5 C6 . 3_565 107.7(11)
C7 C6 C5 . . 121.6(8)
C7 C6 C23 . . 128.5(8)
C5 C6 C23 . . 109.7(8)
C6 C23 C23 . 3_565 106.4(5)
C6 C23 H23A . . 110.5
C6 C23 H23B . . 110.5
C23 C23 H23A 3_565 . 110.5
C23 C23 H23B 3_565 . 110.5
H23A C23 H23B . . 108.6

loop_
_geom_bond_atom_site_label_1
_geom_bond_atom_site_label_2
_geom_bond_site_symmetry_2
_geom_bond_distance
Br2 C19 . 1.882(8)
C20 H20 . 0.9500
C20 C19 . 1.400(12)
C20 C21 . 1.397(12)
C19 C18 . 1.387(12)
C9 C16 . 1.427(12)
C9 C8 . 1.209(13)
C16 C21 . 1.390(12)
C16 C17 . 1.411(11)
C21 H21 . 0.9500
C17 H17 . 0.9500
C17 C18 . 1.398(12)
C7 H7 . 0.9500
C7 C8 . 1.406(12)
C7 C6 . 1.346(12)
C18 H18 . 0.9500
O1 C5 . 1.237(14)
C5 C6 . 1.489(12)
C5 C6 3_565 1.489(12)
C6 C23 . 1.503(12)
C23 C23 3_565 1.556(18)
C23 H23A . 0.9900
C23 H23B . 0.9900

_cod_database_fobs_code 2021674
